data_4519261
loop_
_publ_author_name
'Ball, Melissa L.'
'Burlingame, Quinn'
'Smith, Hannah L.'
'Liu, Tianran'
'Parkin, Sean R.'
'Kahn, Antoine'
'Loo, Yueh-Lin'

_publ_section_title
;
 Design of UV-Absorbing Donor Molecules for Nearly Imperceptible Organic
 Solar Cells
;
_journal_name_full 'ACS Energy Letters'
_journal_page_first 180
_journal_page_last 188
_journal_paper_doi 10.1021/acsenergylett.1c02244
_journal_year 2021
_chemical_formula_moiety 'C56 H44 N2'
_chemical_formula_sum 'C56 H44 N2'
_chemical_formula_weight 744.93
_space_group_crystal_system triclinic
_space_group_IT_number 2
_space_group_name_Hall '-P 1'
_space_group_name_H-M_alt 'P -1'
_atom_sites_solution_hydrogens difmap
_atom_sites_solution_primary direct
_atom_sites_solution_secondary difmap
_audit_creation_method SHELXL-2018/3
_cell_angle_alpha 107.199(1)
_cell_angle_beta 95.614(1)
_cell_angle_gamma 103.637(1)
_cell_formula_units_Z 1
_cell_length_a 8.9703(2)
_cell_length_b 10.4841(3)
_cell_length_c 11.6663(2)
_cell_measurement_reflns_used 9996
_cell_measurement_temperature 90.0(2)
_cell_measurement_theta_max 27.49
_cell_measurement_theta_min 2.31
_cell_volume 1001.83(4)
_computing_cell_refinement '<i>APEX3</i> (Bruker-AXS, 2016)'
_computing_data_collection '<i>APEX3</i> (Bruker-AXS, 2016)'
_computing_data_reduction '<i>APEX3</i> (Bruker-AXS, 2016)'
_computing_molecular_graphics '<i>XP in SHELXTL</i> (Sheldrick, 2008)'
_computing_publication_material '<i>SHELX</i> (Sheldrick, 2008) and <i>CIFFIX</i> (Parkin, 2013)'
_computing_structure_refinement '<i>SHELXL-2018/3</i> (Sheldrick, 2015b)'
_computing_structure_solution '<i>SHELXT</i> (Sheldrick, 2015a)'
_diffrn_ambient_temperature 90.0(2)
_diffrn_detector_area_resol_mean 7.41
_diffrn_measured_fraction_theta_full 0.998
_diffrn_measured_fraction_theta_max 0.998
_diffrn_measurement_device_type 'Bruker D8 Venture dual source'
_diffrn_measurement_method '\f and \w scans'
_diffrn_radiation_type MoK\a
_diffrn_radiation_wavelength 0.71073
_diffrn_reflns_av_R_equivalents 0.0590
_diffrn_reflns_av_unetI/netI 0.0219
_diffrn_reflns_Laue_measured_fraction_full 0.998
_diffrn_reflns_Laue_measured_fraction_max 0.998
_diffrn_reflns_limit_h_max 11
_diffrn_reflns_limit_h_min -11
_diffrn_reflns_limit_k_max 13
_diffrn_reflns_limit_k_min -13
_diffrn_reflns_limit_l_max 15
_diffrn_reflns_limit_l_min -14
_diffrn_reflns_number 64448
_diffrn_reflns_point_group_measured_fraction_full 0.998
_diffrn_reflns_point_group_measured_fraction_max 0.998
_diffrn_reflns_theta_full 25.242
_diffrn_reflns_theta_max 27.505
_diffrn_reflns_theta_min 2.117
_diffrn_source microsource
_exptl_absorpt_coefficient_mu 0.071
_exptl_absorpt_correction_T_max 0.971
_exptl_absorpt_correction_T_min 0.879
_exptl_absorpt_correction_type multi-scan
_exptl_absorpt_process_details '<i>SADABS</i> (Krause et al., 2015)'
_exptl_crystal_colour yellow
_exptl_crystal_density_diffrn 1.235
_exptl_crystal_description block
_exptl_crystal_F_000 394
_exptl_crystal_size_max 0.260
_exptl_crystal_size_mid 0.220
_exptl_crystal_size_min 0.180
_refine_diff_density_max 0.206
_refine_diff_density_min -0.192
_refine_diff_density_rms 0.039
_refine_ls_extinction_method none
_refine_ls_goodness_of_fit_ref 1.067
_refine_ls_hydrogen_treatment constr
_refine_ls_matrix_type full
_refine_ls_number_parameters 264
_refine_ls_number_reflns 4586
_refine_ls_number_restraints 0
_refine_ls_restrained_S_all 1.067
_refine_ls_R_factor_all 0.0406
_refine_ls_R_factor_gt 0.0334
_refine_ls_shift/su_max 0.000
_refine_ls_shift/su_mean 0.000
_refine_ls_structure_factor_coef Fsqd
_refine_ls_weighting_details 'w=1/[\s^2^(Fo^2^)+(0.0461P)^2^+0.1617P] where P=(Fo^2^+2Fc^2^)/3'
_refine_ls_weighting_scheme calc
_refine_ls_wR_factor_gt 0.0861
_refine_ls_wR_factor_ref 0.0898
_reflns_Friedel_coverage 0.000
_reflns_number_gt 3890
_reflns_number_total 4586
_reflns_threshold_expression 'I > 2\s(I)'
_cod_data_source_file nz1c02244_si_002.cif
_cod_data_source_block m21015
_cod_database_code 4519261
_shelx_shelxl_version_number 2018/3
_shelx_space_group_comment
; 
The symmetry employed for this shelxl refinement is uniquely defined 
by the following loop, which should always be used as a source of 
symmetry information in preference to the above space-group names. 
They are only intended as comments. 
;
_shelx_estimated_absorpt_t_min 0.982
_shelx_estimated_absorpt_t_max 0.987
_exptl_absorpt_special_details
; 
In addition to absorption, multi-scan techniques also correct other slowly 
varying changes in scale factor over reciprocal space, such as those caused 
by X-ray beam inhomogeneity, goniometer imperfection, crystal decomposition, 
crystal longer than the X-ray beam cross section, absorption by the crystal 
mount etc.  These account, by and large, for much of the difference between 
estimated values of Tmin and Tmax and the _exptl_absorpt_correction_ values. 
;

loop_
_space_group_symop_operation_xyz
'x, y, z'
'-x, -y, -z'

loop_
_atom_site_label
_atom_site_type_symbol
_atom_site_fract_x
_atom_site_fract_y
_atom_site_fract_z
_atom_site_U_iso_or_equiv
_atom_site_adp_type
_atom_site_occupancy
_atom_site_site_symmetry_order
_atom_site_calc_flag
_atom_site_refinement_flags_posn
_atom_site_refinement_flags_adp
_atom_site_refinement_flags_occupancy
_atom_site_disorder_assembly
_atom_site_disorder_group
N1 N 0.34487(9) 0.33450(8) 0.33015(7) 0.01680(17) Uani 1 1 d . . . . .
C1 C 0.05197(10) -0.08270(9) 0.40315(8) 0.01495(18) Uani 1 1 d . . . . .
H1 H 0.087210 -0.138809 0.337411 0.018 Uiso 1 1 calc R U . . .
C2 C 0.09684(10) 0.06167(9) 0.43083(8) 0.01376(18) Uani 1 1 d . . . . .
C3 C 0.19488(10) 0.12766(9) 0.36345(8) 0.01519(18) Uani 1 1 d . . . . .
H3 H 0.230028 0.072417 0.297122 0.018 Uiso 1 1 calc R U . . .
C4 C 0.23884(10) 0.26889(9) 0.39290(8) 0.01514(18) Uani 1 1 d . . . . .
C5 C 0.18506(10) 0.35354(9) 0.49144(8) 0.01649(19) Uani 1 1 d . . . . .
H5 H 0.215062 0.451719 0.511009 0.020 Uiso 1 1 calc R U . . .
C6 C 0.09104(10) 0.29382(9) 0.55722(8) 0.01618(19) Uani 1 1 d . . . . .
H6 H 0.056375 0.351311 0.622442 0.019 Uiso 1 1 calc R U . . .
C7 C 0.04337(10) 0.14637(9) 0.53020(8) 0.01378(18) Uani 1 1 d . . . . .
C8 C 0.30502(11) 0.43095(9) 0.27888(8) 0.01556(19) Uani 1 1 d . . . . .
C9 C 0.4202(1) 0.54420(9) 0.27277(8) 0.01558(19) Uani 1 1 d . . . . .
H9 H 0.526801 0.557631 0.303530 0.019 Uiso 1 1 calc R U . . .
C10 C 0.37661(11) 0.63595(9) 0.22146(8) 0.01548(19) Uani 1 1 d . . . . .
C11 C 0.48125(11) 0.76449(9) 0.20575(8) 0.0178(2) Uani 1 1 d . . . . .
C12 C 0.36216(11) 0.81691(9) 0.14409(8) 0.01731(19) Uani 1 1 d . . . . .
C13 C 0.38665(12) 0.93401(10) 0.10847(8) 0.0204(2) Uani 1 1 d . . . . .
H13 H 0.488945 0.993206 0.120214 0.024 Uiso 1 1 calc R U . . .
C14 C 0.25860(13) 0.96341(10) 0.05511(9) 0.0229(2) Uani 1 1 d . . . . .
H14 H 0.273905 1.043204 0.030049 0.027 Uiso 1 1 calc R U . . .
C15 C 0.10876(13) 0.87727(10) 0.03818(9) 0.0227(2) Uani 1 1 d . . . . .
H15 H 0.022961 0.898227 0.000694 0.027 Uiso 1 1 calc R U . . .
C16 C 0.08284(12) 0.76084(10) 0.07539(8) 0.0197(2) Uani 1 1 d . . . . .
H16 H -0.019809 0.702791 0.064765 0.024 Uiso 1 1 calc R U . . .
C17 C 0.21048(11) 0.73116(9) 0.12852(8) 0.01675(19) Uani 1 1 d . . . . .
C18 C 0.21946(11) 0.61866(9) 0.17727(8) 0.01582(19) Uani 1 1 d . . . . .
C19 C 0.10504(11) 0.50803(10) 0.18508(8) 0.01769(19) Uani 1 1 d . . . . .
H19 H -0.001782 0.496550 0.156668 0.021 Uiso 1 1 calc R U . . .
C20 C 0.14846(11) 0.41426(10) 0.23490(8) 0.01776(19) Uani 1 1 d . . . . .
H20 H 0.070566 0.337585 0.239168 0.021 Uiso 1 1 calc R U . . .
C21 C 0.56590(13) 0.87220(11) 0.33008(9) 0.0272(2) Uani 1 1 d . . . . .
H21A H 0.629161 0.955336 0.317660 0.041 Uiso 1 1 calc R U . . .
H21B H 0.633561 0.832414 0.371768 0.041 Uiso 1 1 calc R U . . .
H21C H 0.488887 0.897440 0.380018 0.041 Uiso 1 1 calc R U . . .
C22 C 0.60127(12) 0.72665(11) 0.12606(10) 0.0267(2) Uani 1 1 d . . . . .
H22A H 0.547052 0.656173 0.047830 0.040 Uiso 1 1 calc R U . . .
H22B H 0.672325 0.689757 0.167842 0.040 Uiso 1 1 calc R U . . .
H22C H 0.660995 0.809886 0.111683 0.040 Uiso 1 1 calc R U . . .
C23 C 0.49054(10) 0.30477(9) 0.32553(8) 0.01465(18) Uani 1 1 d . . . . .
C24 C 0.56436(11) 0.30320(9) 0.22518(8) 0.01773(19) Uani 1 1 d . . . . .
H24 H 0.516399 0.321775 0.157921 0.021 Uiso 1 1 calc R U . . .
C25 C 0.70770(11) 0.27452(10) 0.22373(9) 0.0212(2) Uani 1 1 d . . . . .
H25 H 0.758154 0.275360 0.155953 0.025 Uiso 1 1 calc R U . . .
C26 C 0.77806(11) 0.24465(10) 0.32014(10) 0.0231(2) Uani 1 1 d . . . . .
H26 H 0.875462 0.223817 0.318229 0.028 Uiso 1 1 calc R U . . .
C27 C 0.70432(11) 0.24562(10) 0.41935(9) 0.0215(2) Uani 1 1 d . . . . .
H27 H 0.751776 0.225448 0.485845 0.026 Uiso 1 1 calc R U . . .
C28 C 0.56242(11) 0.27564(9) 0.42246(8) 0.01700(19) Uani 1 1 d . . . . .
H28 H 0.513537 0.276422 0.491223 0.020 Uiso 1 1 calc R U . . .

loop_
_atom_site_aniso_label
_atom_site_aniso_U_11
_atom_site_aniso_U_22
_atom_site_aniso_U_33
_atom_site_aniso_U_23
_atom_site_aniso_U_13
_atom_site_aniso_U_12
N1 0.0154(4) 0.0177(4) 0.0231(4) 0.0134(3) 0.0077(3) 0.0051(3)
C1 0.0155(4) 0.0155(4) 0.0151(4) 0.0056(3) 0.0049(3) 0.0051(3)
C2 0.0126(4) 0.0158(4) 0.0146(4) 0.0072(3) 0.0027(3) 0.0043(3)
C3 0.0152(4) 0.0168(4) 0.0157(4) 0.0073(3) 0.0052(3) 0.0050(3)
C4 0.0129(4) 0.0182(4) 0.0180(4) 0.0111(4) 0.0043(3) 0.0039(3)
C5 0.0166(4) 0.0130(4) 0.0205(4) 0.0072(4) 0.0035(3) 0.0032(3)
C6 0.0169(4) 0.0150(4) 0.0177(4) 0.0058(3) 0.0049(3) 0.0051(3)
C7 0.0126(4) 0.0146(4) 0.0152(4) 0.0065(3) 0.0021(3) 0.0040(3)
C8 0.0186(4) 0.0152(4) 0.0157(4) 0.0080(3) 0.0054(3) 0.0053(4)
C9 0.0148(4) 0.0168(4) 0.0159(4) 0.0070(3) 0.0030(3) 0.0035(3)
C10 0.0182(4) 0.0147(4) 0.0137(4) 0.0056(3) 0.0044(3) 0.0031(3)
C11 0.0201(5) 0.0156(4) 0.0194(4) 0.0102(4) 0.0034(4) 0.0023(4)
C12 0.0242(5) 0.0152(4) 0.0136(4) 0.0052(3) 0.0049(3) 0.0063(4)
C13 0.0292(5) 0.0150(4) 0.0182(4) 0.0069(4) 0.0072(4) 0.0051(4)
C14 0.0392(6) 0.0168(5) 0.0188(4) 0.0093(4) 0.0096(4) 0.0130(4)
C15 0.0324(6) 0.0222(5) 0.0186(4) 0.0078(4) 0.0051(4) 0.0154(4)
C16 0.0234(5) 0.0192(5) 0.0179(4) 0.0060(4) 0.0038(4) 0.0088(4)
C17 0.0231(5) 0.0146(4) 0.0132(4) 0.0044(3) 0.0047(3) 0.0061(4)
C18 0.0198(4) 0.0152(4) 0.0137(4) 0.0056(3) 0.0040(3) 0.0055(4)
C19 0.0159(4) 0.0187(5) 0.0188(4) 0.0074(4) 0.0027(3) 0.0042(4)
C20 0.0166(4) 0.0163(4) 0.0204(4) 0.0084(4) 0.0045(3) 0.0014(3)
C21 0.0309(6) 0.0191(5) 0.0260(5) 0.0107(4) -0.0038(4) -0.0040(4)
C22 0.0244(5) 0.0311(6) 0.0354(6) 0.0231(5) 0.0129(4) 0.0097(4)
C23 0.0140(4) 0.0108(4) 0.0189(4) 0.0056(3) 0.0042(3) 0.0015(3)
C24 0.0203(5) 0.0153(4) 0.0171(4) 0.0061(3) 0.0049(3) 0.0023(4)
C25 0.0215(5) 0.0164(5) 0.0253(5) 0.0059(4) 0.0117(4) 0.0028(4)
C26 0.0158(4) 0.0189(5) 0.0375(6) 0.0115(4) 0.0099(4) 0.0054(4)
C27 0.0170(5) 0.0196(5) 0.0299(5) 0.0132(4) 0.0024(4) 0.0033(4)
C28 0.0171(4) 0.0156(4) 0.0188(4) 0.0076(3) 0.0049(3) 0.0022(3)

loop_
_atom_type_symbol
_atom_type_description
_atom_type_scat_dispersion_real
_atom_type_scat_dispersion_imag
_atom_type_scat_source
C C 0.0033 0.0016 'International Tables Vol C Tables 4.2.6.8 and 6.1.1.4'
H H 0.0000 0.0000 'International Tables Vol C Tables 4.2.6.8 and 6.1.1.4'
N N 0.0061 0.0033 'International Tables Vol C Tables 4.2.6.8 and 6.1.1.4'

loop_
_geom_angle_atom_site_label_1
_geom_angle_atom_site_label_2
_geom_angle_atom_site_label_3
_geom_angle
_geom_angle_site_symmetry_1
_geom_angle_site_symmetry_3
_geom_angle_publ_flag
C8 N1 C23 121.76(7) . . ?
C8 N1 C4 119.57(7) . . ?
C23 N1 C4 118.62(7) . . ?
C7 C1 C2 121.59(8) 2_556 . ?
C7 C1 H1 119.2 2_556 . ?
C2 C1 H1 119.2 . . ?
C1 C2 C3 121.95(8) . . ?
C1 C2 C7 119.14(8) . . ?
C3 C2 C7 118.91(8) . . ?
C4 C3 C2 121.01(8) . . ?
C4 C3 H3 119.5 . . ?
C2 C3 H3 119.5 . . ?
C3 C4 N1 120.63(8) . . ?
C3 C4 C5 120.20(8) . . ?
N1 C4 C5 119.10(8) . . ?
C6 C5 C4 120.23(8) . . ?
C6 C5 H5 119.9 . . ?
C4 C5 H5 119.9 . . ?
C5 C6 C7 121.40(8) . . ?
C5 C6 H6 119.3 . . ?
C7 C6 H6 119.3 . . ?
C1 C7 C6 122.50(8) 2_556 . ?
C1 C7 C2 119.26(8) 2_556 . ?
C6 C7 C2 118.23(8) . . ?
C20 C8 C9 119.55(8) . . ?
C20 C8 N1 119.56(8) . . ?
C9 C8 N1 120.88(8) . . ?
C10 C9 C8 119.15(8) . . ?
C10 C9 H9 120.4 . . ?
C8 C9 H9 120.4 . . ?
C9 C10 C18 121.09(8) . . ?
C9 C10 C11 127.83(8) . . ?
C18 C10 C11 111.08(8) . . ?
C10 C11 C12 101.22(7) . . ?
C10 C11 C22 111.22(8) . . ?
C12 C11 C22 112.44(8) . . ?
C10 C11 C21 111.06(7) . . ?
C12 C11 C21 110.96(8) . . ?
C22 C11 C21 109.73(8) . . ?
C13 C12 C17 120.34(9) . . ?
C13 C12 C11 128.71(9) . . ?
C17 C12 C11 110.91(8) . . ?
C12 C13 C14 118.84(9) . . ?
C12 C13 H13 120.6 . . ?
C14 C13 H13 120.6 . . ?
C15 C14 C13 120.72(9) . . ?
C15 C14 H14 119.6 . . ?
C13 C14 H14 119.6 . . ?
C16 C15 C14 120.83(9) . . ?
C16 C15 H15 119.6 . . ?
C14 C15 H15 119.6 . . ?
C15 C16 C17 118.56(9) . . ?
C15 C16 H16 120.7 . . ?
C17 C16 H16 120.7 . . ?
C16 C17 C12 120.69(9) . . ?
C16 C17 C18 130.88(9) . . ?
C12 C17 C18 108.43(8) . . ?
C19 C18 C10 119.87(8) . . ?
C19 C18 C17 131.78(9) . . ?
C10 C18 C17 108.36(8) . . ?
C18 C19 C20 119.27(9) . . ?
C18 C19 H19 120.4 . . ?
C20 C19 H19 120.4 . . ?
C19 C20 C8 121.05(8) . . ?
C19 C20 H20 119.5 . . ?
C8 C20 H20 119.5 . . ?
C11 C21 H21A 109.5 . . ?
C11 C21 H21B 109.5 . . ?
H21A C21 H21B 109.5 . . ?
C11 C21 H21C 109.5 . . ?
H21A C21 H21C 109.5 . . ?
H21B C21 H21C 109.5 . . ?
C11 C22 H22A 109.5 . . ?
C11 C22 H22B 109.5 . . ?
H22A C22 H22B 109.5 . . ?
C11 C22 H22C 109.5 . . ?
H22A C22 H22C 109.5 . . ?
H22B C22 H22C 109.5 . . ?
C28 C23 C24 118.89(8) . . ?
C28 C23 N1 119.67(8) . . ?
C24 C23 N1 121.45(8) . . ?
C25 C24 C23 120.06(9) . . ?
C25 C24 H24 120.0 . . ?
C23 C24 H24 120.0 . . ?
C26 C25 C24 120.75(9) . . ?
C26 C25 H25 119.6 . . ?
C24 C25 H25 119.6 . . ?
C25 C26 C27 119.11(9) . . ?
C25 C26 H26 120.4 . . ?
C27 C26 H26 120.4 . . ?
C28 C27 C26 120.66(9) . . ?
C28 C27 H27 119.7 . . ?
C26 C27 H27 119.7 . . ?
C27 C28 C23 120.53(9) . . ?
C27 C28 H28 119.7 . . ?
C23 C28 H28 119.7 . . ?

loop_
_geom_bond_atom_site_label_1
_geom_bond_atom_site_label_2
_geom_bond_distance
_geom_bond_site_symmetry_2
_geom_bond_publ_flag
N1 C8 1.4122(11) . ?
N1 C23 1.4154(11) . ?
N1 C4 1.4279(11) . ?
C1 C7 1.3962(12) 2_556 ?
C1 C2 1.3984(12) . ?
C1 H1 0.9500 . ?
C2 C3 1.4283(12) . ?
C2 C7 1.4365(12) . ?
C3 C4 1.3649(13) . ?
C3 H3 0.9500 . ?
C4 C5 1.4315(13) . ?
C5 C6 1.3616(12) . ?
C5 H5 0.9500 . ?
C6 C7 1.4303(12) . ?
C6 H6 0.9500 . ?
C8 C20 1.3987(13) . ?
C8 C9 1.4030(12) . ?
C9 C10 1.3815(13) . ?
C9 H9 0.9500 . ?
C10 C18 1.4028(13) . ?
C10 C11 1.5212(12) . ?
C11 C12 1.5235(13) . ?
C11 C22 1.5361(14) . ?
C11 C21 1.5386(13) . ?
C12 C13 1.3858(13) . ?
C12 C17 1.4039(13) . ?
C13 C14 1.3938(14) . ?
C13 H13 0.9500 . ?
C14 C15 1.3898(15) . ?
C14 H14 0.9500 . ?
C15 C16 1.3899(14) . ?
C15 H15 0.9500 . ?
C16 C17 1.3911(13) . ?
C16 H16 0.9500 . ?
C17 C18 1.4675(12) . ?
C18 C19 1.3880(13) . ?
C19 C20 1.3893(13) . ?
C19 H19 0.9500 . ?
C20 H20 0.9500 . ?
C21 H21A 0.9800 . ?
C21 H21B 0.9800 . ?
C21 H21C 0.9800 . ?
C22 H22A 0.9800 . ?
C22 H22B 0.9800 . ?
C22 H22C 0.9800 . ?
C23 C28 1.3937(13) . ?
C23 C24 1.3981(12) . ?
C24 C25 1.3883(13) . ?
C24 H24 0.9500 . ?
C25 C26 1.3871(15) . ?
C25 H25 0.9500 . ?
C26 C27 1.3869(14) . ?
C26 H26 0.9500 . ?
C27 C28 1.3827(13) . ?
C27 H27 0.9500 . ?
C28 H28 0.9500 . ?

loop_
_geom_torsion_atom_site_label_1
_geom_torsion_atom_site_label_2
_geom_torsion_atom_site_label_3
_geom_torsion_atom_site_label_4
_geom_torsion
_geom_torsion_site_symmetry_1
_geom_torsion_site_symmetry_2
_geom_torsion_site_symmetry_3
_geom_torsion_site_symmetry_4
_geom_torsion_publ_flag
C7 C1 C2 C3 179.72(8) 2_556 . . . ?
C7 C1 C2 C7 -0.05(14) 2_556 . . . ?
C1 C2 C3 C4 -179.21(8) . . . . ?
C7 C2 C3 C4 0.56(13) . . . . ?
C2 C3 C4 N1 175.96(8) . . . . ?
C2 C3 C4 C5 -0.92(13) . . . . ?
C8 N1 C4 C3 128.15(9) . . . . ?
C23 N1 C4 C3 -54.39(12) . . . . ?
C8 N1 C4 C5 -54.94(11) . . . . ?
C23 N1 C4 C5 122.52(9) . . . . ?
C3 C4 C5 C6 0.69(13) . . . . ?
N1 C4 C5 C6 -176.24(8) . . . . ?
C4 C5 C6 C7 -0.10(13) . . . . ?
C5 C6 C7 C1 179.50(8) . . . 2_556 ?
C5 C6 C7 C2 -0.25(13) . . . . ?
C1 C2 C7 C1 0.04(14) . . . 2_556 ?
C3 C2 C7 C1 -179.73(8) . . . 2_556 ?
C1 C2 C7 C6 179.80(8) . . . . ?
C3 C2 C7 C6 0.02(12) . . . . ?
C23 N1 C8 C20 150.96(9) . . . . ?
C4 N1 C8 C20 -31.66(13) . . . . ?
C23 N1 C8 C9 -29.79(13) . . . . ?
C4 N1 C8 C9 147.58(9) . . . . ?
C20 C8 C9 C10 -1.04(13) . . . . ?
N1 C8 C9 C10 179.71(8) . . . . ?
C8 C9 C10 C18 0.95(13) . . . . ?
C8 C9 C10 C11 179.97(8) . . . . ?
C9 C10 C11 C12 179.86(9) . . . . ?
C18 C10 C11 C12 -1.04(9) . . . . ?
C9 C10 C11 C22 60.22(12) . . . . ?
C18 C10 C11 C22 -120.67(9) . . . . ?
C9 C10 C11 C21 -62.29(12) . . . . ?
C18 C10 C11 C21 116.81(9) . . . . ?
C10 C11 C12 C13 178.60(9) . . . . ?
C22 C11 C12 C13 -62.64(13) . . . . ?
C21 C11 C12 C13 60.67(12) . . . . ?
C10 C11 C12 C17 0.77(9) . . . . ?
C22 C11 C12 C17 119.53(9) . . . . ?
C21 C11 C12 C17 -117.16(9) . . . . ?
C17 C12 C13 C14 -1.15(13) . . . . ?
C11 C12 C13 C14 -178.80(9) . . . . ?
C12 C13 C14 C15 0.22(14) . . . . ?
C13 C14 C15 C16 0.81(14) . . . . ?
C14 C15 C16 C17 -0.88(14) . . . . ?
C15 C16 C17 C12 -0.06(13) . . . . ?
C15 C16 C17 C18 179.17(9) . . . . ?
C13 C12 C17 C16 1.08(13) . . . . ?
C11 C12 C17 C16 179.12(8) . . . . ?
C13 C12 C17 C18 -178.30(8) . . . . ?
C11 C12 C17 C18 -0.27(10) . . . . ?
C9 C10 C18 C19 0.13(13) . . . . ?
C11 C10 C18 C19 -179.05(8) . . . . ?
C9 C10 C18 C17 -179.88(8) . . . . ?
C11 C10 C18 C17 0.94(10) . . . . ?
C16 C17 C18 C19 0.26(17) . . . . ?
C12 C17 C18 C19 179.57(9) . . . . ?
C16 C17 C18 C10 -179.72(9) . . . . ?
C12 C17 C18 C10 -0.42(10) . . . . ?
C10 C18 C19 C20 -1.11(13) . . . . ?
C17 C18 C19 C20 178.91(9) . . . . ?
C18 C19 C20 C8 1.01(14) . . . . ?
C9 C8 C20 C19 0.06(14) . . . . ?
N1 C8 C20 C19 179.32(8) . . . . ?
C8 N1 C23 C28 145.42(9) . . . . ?
C4 N1 C23 C28 -31.98(12) . . . . ?
C8 N1 C23 C24 -34.90(13) . . . . ?
C4 N1 C23 C24 147.70(9) . . . . ?
C28 C23 C24 C25 -0.72(13) . . . . ?
N1 C23 C24 C25 179.60(8) . . . . ?
C23 C24 C25 C26 1.19(14) . . . . ?
C24 C25 C26 C27 -0.88(14) . . . . ?
C25 C26 C27 C28 0.11(14) . . . . ?
C26 C27 C28 C23 0.34(14) . . . . ?
C24 C23 C28 C27 -0.04(13) . . . . ?
N1 C23 C28 C27 179.65(8) . . . . ?
